data_1515930
loop_
_publ_author_name
'Piepenbrock, Marc-Oliver M.'
'Clarke, Nigel'
'Steed, Jonathan W.'

_publ_section_title
;
 Shear induced gelation in a copper(ii) metallogel: new aspects of
 ion-tunable rheology and gel-reformation by external chemical stimuli
;
_journal_issue 15
_journal_name_full 'Soft Matter'
_journal_page_first 3541
_journal_paper_doi 10.1039/c0sm00313a
_journal_volume 6
_journal_year 2010
_chemical_formula_sum 'C96 H136 Br4 Cu4 N24 O23'
_chemical_formula_weight 2568.08
_chemical_name_systematic
;
?
;
_space_group_IT_number 88
_symmetry_cell_setting tetragonal
_symmetry_space_group_name_Hall '-I 4ad'
_symmetry_space_group_name_H-M 'I 41/a :2'
_atom_sites_solution_hydrogens geom
_atom_sites_solution_primary direct
_atom_sites_solution_secondary difmap
_audit_creation_method SHELXL-97
_cell_angle_alpha 90.00
_cell_angle_beta 90.00
_cell_angle_gamma 90.00
_cell_formula_units_Z 4
_cell_length_a 18.241(3)
_cell_length_b 18.241(3)
_cell_length_c 35.422(7)
_cell_measurement_temperature 173(2)
_cell_volume 11786(4)
_computing_cell_refinement SMART
_computing_data_collection SMART
_computing_data_reduction SAINT
_computing_molecular_graphics X-Seed
_computing_publication_material X-Seed
_computing_structure_refinement 'SHELXL-97 (Sheldrick, 1997)'
_computing_structure_solution 'SHELXS-97 (Sheldrick, 1990)'
_diffrn_ambient_temperature 173(2)
_diffrn_measured_fraction_theta_full 1.000
_diffrn_measured_fraction_theta_max 1.000
_diffrn_measurement_device_type SMART1000
_diffrn_radiation_monochromator graphite
_diffrn_radiation_source 'fine-focus sealed tube'
_diffrn_radiation_type MoK\a
_diffrn_radiation_wavelength 0.71073
_diffrn_reflns_av_R_equivalents 0.1829
_diffrn_reflns_av_sigmaI/netI 0.0712
_diffrn_reflns_limit_h_max 21
_diffrn_reflns_limit_h_min -21
_diffrn_reflns_limit_k_max 21
_diffrn_reflns_limit_k_min -21
_diffrn_reflns_limit_l_max 42
_diffrn_reflns_limit_l_min -42
_diffrn_reflns_number 60075
_diffrn_reflns_theta_full 25.00
_diffrn_reflns_theta_max 25.00
_diffrn_reflns_theta_min 1.26
_exptl_absorpt_coefficient_mu 2.142
_exptl_absorpt_correction_T_max 0.9004
_exptl_absorpt_correction_T_min 0.6739
_exptl_absorpt_correction_type empirical
_exptl_crystal_colour blue-green
_exptl_crystal_density_diffrn 1.447
_exptl_crystal_density_method 'not measured'
_exptl_crystal_description block
_exptl_crystal_F_000 5280
_exptl_crystal_size_max 0.20
_exptl_crystal_size_mid 0.10
_exptl_crystal_size_min 0.05
_refine_diff_density_max 1.883
_refine_diff_density_min -1.318
_refine_diff_density_rms 0.161
_refine_ls_extinction_method none
_refine_ls_goodness_of_fit_ref 1.128
_refine_ls_hydrogen_treatment mixed
_refine_ls_matrix_type full
_refine_ls_number_parameters 381
_refine_ls_number_reflns 5199
_refine_ls_number_restraints 14
_refine_ls_restrained_S_all 1.130
_refine_ls_R_factor_all 0.1354
_refine_ls_R_factor_gt 0.0971
_refine_ls_shift/su_max 0.004
_refine_ls_shift/su_mean 0.000
_refine_ls_structure_factor_coef Fsqd
_refine_ls_weighting_details 'calc w=1/[\s^2^(Fo^2^)+(0.0968P)^2^+227.3910P] where P=(Fo^2^+2Fc^2^)/3'
_refine_ls_weighting_scheme calc
_refine_ls_wR_factor_gt 0.2266
_refine_ls_wR_factor_ref 0.2489
_reflns_number_gt 3754
_reflns_number_total 5199
_reflns_threshold_expression >2sigma(I)
_cod_data_source_file c0sm00313a.txt
_cod_data_source_block cubr2-i41a
_cod_original_cell_volume 11786(3)
_cod_original_sg_symbol_H-M I4(1)/a
_cod_database_code 1515930

loop_
_symmetry_equiv_pos_as_xyz
'x, y, z'
'-y+3/4, x+1/4, z+1/4'
'-x, -y+1/2, z'
'y+1/4, -x+1/4, z+1/4'
'x+1/2, y+1/2, z+1/2'
'-y+5/4, x+3/4, z+3/4'
'-x+1/2, -y+1, z+1/2'
'y+3/4, -x+3/4, z+3/4'
'-x, -y, -z'
'y-3/4, -x-1/4, -z-1/4'
'x, y-1/2, -z'
'-y-1/4, x-1/4, -z-1/4'
'-x+1/2, -y+1/2, -z+1/2'
'y-1/4, -x+1/4, -z+1/4'
'x+1/2, y, -z+1/2'
'-y+1/4, x+1/4, -z+1/4'

loop_
_atom_site_label
_atom_site_type_symbol
_atom_site_fract_x
_atom_site_fract_y
_atom_site_fract_z
_atom_site_U_iso_or_equiv
_atom_site_adp_type
_atom_site_occupancy
_atom_site_symmetry_multiplicity
_atom_site_calc_flag
_atom_site_refinement_flags
_atom_site_disorder_assembly
_atom_site_disorder_group
Br1 Br 0.5000 0.2500 0.03128(14) 0.0415(11) Uani 0.50 2 d SP A 1
Cu1 Cu 0.05123(5) 0.31396(5) 0.09059(3) 0.0153(3) Uani 1 1 d . . .
O1 O 0.0547(3) 0.2068(3) 0.09312(16) 0.0136(11) Uani 1 1 d . . .
N1 N 0.1621(4) 0.3249(3) 0.08807(19) 0.0200(15) Uani 1 1 d . . .
C1 C 0.1984(4) 0.3028(4) 0.0570(2) 0.0196(18) Uani 1 1 d . . .
H1 H 0.1714 0.2844 0.0360 0.024 Uiso 1 1 calc R . .
O2 O 0.2247(3) 0.2371(4) -0.01465(18) 0.0333(16) Uani 1 1 d . . .
N2 N 0.3158(4) 0.2826(4) 0.0234(2) 0.0290(17) Uani 1 1 d . . .
H2 H 0.3632 0.2913 0.0243 0.035 Uiso 1 1 calc R . .
C2 C 0.2740(4) 0.3063(5) 0.0548(2) 0.0220(18) Uani 1 1 d . . .
O3 O 0.2457(3) 0.0747(4) 0.08310(18) 0.0331(16) Uani 1 1 d . . .
N3 N 0.3446(4) 0.2284(4) -0.0323(2) 0.0331(19) Uani 1 1 d . . .
H3 H 0.3876 0.2501 -0.0303 0.040 Uiso 1 1 calc R . .
C3 C 0.3123(5) 0.3351(6) 0.0848(3) 0.036(2) Uani 1 1 d . . .
H3A H 0.3641 0.3393 0.0835 0.044 Uiso 1 1 calc R . .
N4 N 0.3650(4) 0.0504(4) 0.0707(2) 0.0312(18) Uani 1 1 d . . .
H4 H 0.4109 0.0632 0.0746 0.037 Uiso 1 1 calc R . .
C4 C 0.2757(5) 0.3578(5) 0.1167(3) 0.031(2) Uani 1 1 d . . .
H4A H 0.3017 0.3777 0.1376 0.037 Uiso 1 1 calc R . .
N5 N 0.3355(4) 0.1416(4) 0.11292(19) 0.0216(15) Uani 1 1 d . . .
H5 H 0.3817 0.1549 0.1114 0.026 Uiso 1 1 calc R . .
C5 C 0.1995(4) 0.3510(4) 0.1178(2) 0.0212(18) Uani 1 1 d . . .
H5A H 0.1737 0.3650 0.1399 0.025 Uiso 1 1 calc R . .
N6 N 0.1739(4) 0.2103(3) 0.16495(19) 0.0186(15) Uani 1 1 d . . .
C6 C 0.2905(5) 0.2475(5) -0.0084(2) 0.026(2) Uani 1 1 d . . .
C7 C 0.3339(5) 0.1720(6) -0.0618(3) 0.035(2) Uani 1 1 d . . .
C8 C 0.4099(6) 0.1569(8) -0.0783(3) 0.055(3) Uani 1 1 d . . .
H8A H 0.4295 0.2020 -0.0893 0.082 Uiso 1 1 calc R . .
H8B H 0.4060 0.1191 -0.0979 0.082 Uiso 1 1 calc R . .
H8C H 0.4427 0.1398 -0.0582 0.082 Uiso 1 1 calc R . .
C9 C 0.2832(6) 0.2018(7) -0.0924(3) 0.048(3) Uani 1 1 d . . .
H9A H 0.2343 0.2101 -0.0818 0.072 Uiso 1 1 calc R . .
H9B H 0.2799 0.1662 -0.1131 0.072 Uiso 1 1 calc R . .
H9C H 0.3029 0.2481 -0.1021 0.072 Uiso 1 1 calc R . .
C10 C 0.3041(5) 0.1028(5) -0.0432(3) 0.034(2) Uani 1 1 d . . .
C11 C 0.2476(6) 0.0613(6) -0.0586(3) 0.049(3) Uani 1 1 d . . .
H11 H 0.2261 0.0760 -0.0818 0.059 Uiso 1 1 calc R . .
C12 C 0.2224(7) -0.0009(6) -0.0406(4) 0.058(3) Uani 1 1 d . . .
H12 H 0.1833 -0.0282 -0.0515 0.069 Uiso 1 1 calc R . .
C13 C 0.2536(6) -0.0246(6) -0.0064(4) 0.051(3) Uani 1 1 d . . .
H13 H 0.2357 -0.0674 0.0058 0.061 Uiso 1 1 calc R . .
C14 C 0.3106(5) 0.0148(5) 0.0092(3) 0.035(2) Uani 1 1 d . . .
C15 C 0.3348(5) 0.0780(5) -0.0089(3) 0.030(2) Uani 1 1 d . . .
H15 H 0.3734 0.1055 0.0021 0.036 Uiso 1 1 calc R . .
C16 C 0.3493(5) -0.0122(5) 0.0453(3) 0.036(2) Uani 1 1 d . . .
C17 C 0.4246(7) -0.0423(8) 0.0342(3) 0.066(4) Uani 1 1 d . . .
H17A H 0.4559 -0.0020 0.0255 0.099 Uiso 1 1 calc R . .
H17B H 0.4190 -0.0784 0.0140 0.099 Uiso 1 1 calc R . .
H17C H 0.4473 -0.0658 0.0562 0.099 Uiso 1 1 calc R . .
C18 C 0.3066(8) -0.0715(6) 0.0664(3) 0.054(3) Uani 1 1 d . . .
H18A H 0.3260 -0.0763 0.0921 0.081 Uiso 1 1 calc R . .
H18B H 0.3116 -0.1183 0.0531 0.081 Uiso 1 1 calc R . .
H18C H 0.2547 -0.0578 0.0676 0.081 Uiso 1 1 calc R . .
C19 C 0.3110(5) 0.0886(5) 0.0882(3) 0.027(2) Uani 1 1 d . . .
C20 C 0.2916(4) 0.1759(5) 0.1404(2) 0.0203(18) Uani 1 1 d . . .
C21 C 0.3245(5) 0.2071(6) 0.1724(3) 0.033(2) Uani 1 1 d . . .
H21 H 0.3761 0.2046 0.1758 0.039 Uiso 1 1 calc R . .
C22 C 0.2814(5) 0.2412(6) 0.1989(3) 0.033(2) Uani 1 1 d . . .
H22 H 0.3033 0.2652 0.2199 0.039 Uiso 1 1 calc R . .
C23 C 0.2056(5) 0.2405(5) 0.1950(2) 0.0257(19) Uani 1 1 d . . .
H23 H 0.1759 0.2620 0.2141 0.031 Uiso 1 1 calc R . .
C24 C 0.2157(4) 0.1816(4) 0.1376(2) 0.0154(16) Uani 1 1 d . . .
H24 H 0.1924 0.1644 0.1152 0.019 Uiso 1 1 calc R . .
Br1A Br 0.4998(4) 0.2710(3) 0.01519(13) 0.0379(16) Uani 0.25 1 d P . 2
Br2 Br -0.0113(3) 0.22907(19) 0.00164(8) 0.0767(14) Uani 0.50 1 d P . .
O3S O 0.526(2) 0.077(3) 0.0715(7) 0.26(3) Uani 0.50 1 d P B 1
O2S O 0.4946(9) 0.1392(9) 0.1107(5) 0.025(4) Uani 0.35 1 d PU C 2
O1S O 0.1379(4) 0.1322(4) 0.03580(19) 0.0325(15) Uiso 1 1 d D . .
O4S O 0.5069(5) 0.1712(5) 0.1317(2) 0.022(2) Uani 0.65 1 d PU D 1
O5S O 0.1194(9) 0.3097(9) -0.0622(5) 0.004(4) Uiso 0.25 1 d P . .
H1S1 H 0.176(4) 0.116(5) 0.050(2) 0.05(3) Uiso 1 1 d D . .
H1O H 0.070(5) 0.186(5) 0.077(3) 0.01(2) Uiso 1 1 d . . .
H1S2 H 0.139(7) 0.157(6) 0.0138(18) 0.08(4) Uiso 1 1 d D . .

loop_
_atom_site_aniso_label
_atom_site_aniso_U_11
_atom_site_aniso_U_22
_atom_site_aniso_U_33
_atom_site_aniso_U_23
_atom_site_aniso_U_13
_atom_site_aniso_U_12
Br1 0.0133(16) 0.066(3) 0.045(3) 0.000 0.000 0.0036(19)
Cu1 0.0130(5) 0.0106(5) 0.0221(5) -0.0001(4) 0.0040(4) -0.0012(4)
O1 0.014(3) 0.016(3) 0.011(3) -0.004(2) 0.000(2) -0.001(2)
N1 0.023(4) 0.012(3) 0.025(4) 0.002(3) 0.008(3) -0.001(3)
C1 0.011(4) 0.019(4) 0.028(5) 0.001(4) 0.005(3) -0.005(3)
O2 0.018(3) 0.047(4) 0.034(4) -0.011(3) -0.001(3) 0.009(3)
N2 0.014(3) 0.045(5) 0.028(4) -0.003(4) 0.006(3) -0.003(3)
C2 0.014(4) 0.027(5) 0.024(5) 0.000(4) 0.000(3) -0.003(3)
O3 0.015(3) 0.049(4) 0.036(4) -0.024(3) -0.004(3) -0.001(3)
N3 0.022(4) 0.047(5) 0.030(4) -0.001(4) 0.008(3) 0.005(4)
C3 0.017(4) 0.052(6) 0.040(6) -0.009(5) 0.000(4) -0.004(4)
N4 0.021(4) 0.052(5) 0.020(4) -0.012(4) -0.003(3) 0.013(4)
C4 0.022(5) 0.038(5) 0.032(5) -0.005(4) -0.003(4) -0.007(4)
N5 0.010(3) 0.032(4) 0.022(4) -0.004(3) 0.002(3) -0.001(3)
C5 0.022(4) 0.016(4) 0.026(5) 0.001(3) 0.011(4) -0.003(3)
N6 0.021(4) 0.015(3) 0.020(4) 0.003(3) -0.001(3) 0.002(3)
C6 0.021(5) 0.034(5) 0.024(5) -0.001(4) 0.001(4) 0.005(4)
C7 0.031(5) 0.047(6) 0.029(5) -0.005(4) 0.006(4) 0.009(4)
C8 0.045(7) 0.090(10) 0.028(6) -0.002(6) 0.010(5) 0.019(6)
C9 0.056(7) 0.061(7) 0.027(5) 0.003(5) -0.011(5) 0.010(6)
C10 0.032(5) 0.038(5) 0.031(5) -0.011(4) -0.005(4) 0.020(4)
C11 0.061(7) 0.042(6) 0.045(6) -0.018(5) -0.031(6) 0.025(6)
C12 0.068(8) 0.042(7) 0.063(8) -0.017(6) -0.035(7) 0.009(6)
C13 0.054(7) 0.030(6) 0.068(8) -0.013(5) -0.025(6) 0.008(5)
C14 0.037(5) 0.029(5) 0.039(6) -0.017(4) -0.008(4) 0.024(4)
C15 0.025(5) 0.039(5) 0.026(5) -0.011(4) 0.002(4) 0.012(4)
C16 0.036(6) 0.040(6) 0.032(5) -0.010(5) -0.001(4) 0.019(5)
C17 0.078(9) 0.093(10) 0.028(6) -0.011(6) -0.008(6) 0.062(8)
C18 0.093(10) 0.035(6) 0.034(6) -0.003(5) -0.002(6) 0.009(6)
C19 0.028(5) 0.028(5) 0.025(5) 0.002(4) -0.001(4) 0.006(4)
C20 0.013(4) 0.025(4) 0.022(4) 0.001(4) -0.002(3) -0.001(3)
C21 0.017(4) 0.053(6) 0.028(5) -0.010(4) -0.006(4) 0.000(4)
C22 0.028(5) 0.050(6) 0.020(5) -0.012(4) -0.009(4) 0.000(4)
C23 0.022(4) 0.036(5) 0.019(4) 0.001(4) 0.000(4) -0.001(4)
C24 0.018(4) 0.012(4) 0.017(4) -0.005(3) 0.000(3) -0.002(3)
Br1A 0.0146(18) 0.065(4) 0.035(3) 0.024(2) 0.001(2) 0.001(3)
Br2 0.067(3) 0.100(4) 0.0635(15) -0.0178(16) -0.0123(17) 0.039(3)
O3S 0.33(5) 0.39(6) 0.066(17) -0.05(2) 0.05(2) -0.33(5)
O2S 0.020(5) 0.026(5) 0.029(5) 0.002(4) 0.010(4) 0.000(4)
O4S 0.015(3) 0.038(4) 0.014(3) 0.016(3) 0.005(3) -0.010(3)

loop_
_atom_type_symbol
_atom_type_description
_atom_type_scat_dispersion_real
_atom_type_scat_dispersion_imag
_atom_type_scat_source
C C 0.0033 0.0016 'International Tables Vol C Tables 4.2.6.8 and 6.1.1.4'
H H 0.0000 0.0000 'International Tables Vol C Tables 4.2.6.8 and 6.1.1.4'
N N 0.0061 0.0033 'International Tables Vol C Tables 4.2.6.8 and 6.1.1.4'
O O 0.0106 0.0060 'International Tables Vol C Tables 4.2.6.8 and 6.1.1.4'
Cu Cu 0.3201 1.2651 'International Tables Vol C Tables 4.2.6.8 and 6.1.1.4'
Br Br -0.2901 2.4595 'International Tables Vol C Tables 4.2.6.8 and 6.1.1.4'

loop_
_geom_angle_atom_site_label_1
_geom_angle_atom_site_label_2
_geom_angle_atom_site_label_3
_geom_angle
_geom_angle_site_symmetry_1
_geom_angle_site_symmetry_3
O1 Cu1 O1 80.7(2) . 3
O1 Cu1 N6 174.9(2) . 16
O1 Cu1 N6 95.3(2) 3 16
O1 Cu1 N1 93.9(2) . .
O1 Cu1 N1 174.5(2) 3 .
N6 Cu1 N1 90.2(3) 16 .
O1 Cu1 O1 83.4(2) . 16
O1 Cu1 O1 83.1(2) 3 16
N6 Cu1 O1 99.3(2) 16 16
N1 Cu1 O1 96.4(2) . 16
O1 Cu1 Cu1 40.59(15) . 3
O1 Cu1 Cu1 40.30(16) 3 3
N6 Cu1 Cu1 135.03(19) 16 3
N1 Cu1 Cu1 134.25(18) . 3
O1 Cu1 Cu1 84.56(13) 16 3
Cu1 O1 Cu1 99.1(2) . 3
Cu1 O1 Cu1 96.3(2) . 14
Cu1 O1 Cu1 96.0(2) 3 14
C5 N1 C1 119.9(7) . .
C5 N1 Cu1 120.4(5) . .
C1 N1 Cu1 119.7(6) . .
N1 C1 C2 121.4(8) . .
C6 N2 C2 127.3(7) . .
C3 C2 C1 118.8(8) . .
C3 C2 N2 116.8(7) . .
C1 C2 N2 124.4(8) . .
C6 N3 C7 121.8(8) . .
C2 C3 C4 120.2(8) . .
C19 N4 C16 122.2(8) . .
C3 C4 C5 118.5(8) . .
C19 N5 C20 124.6(7) . .
N1 C5 C4 121.2(8) . .
C23 N6 C24 119.6(7) . .
C23 N6 Cu1 123.4(6) . 14
C24 N6 Cu1 116.9(5) . 14
O2 C6 N3 124.2(8) . .
O2 C6 N2 122.9(8) . .
N3 C6 N2 112.9(8) . .
N3 C7 C10 108.5(8) . .
N3 C7 C9 109.6(8) . .
C10 C7 C9 112.7(9) . .
N3 C7 C8 106.0(8) . .
C10 C7 C8 109.8(9) . .
C9 C7 C8 109.9(9) . .
C11 C10 C15 117.2(10) . .
C11 C10 C7 123.0(9) . .
C15 C10 C7 119.7(9) . .
C12 C11 C10 120.9(10) . .
C11 C12 C13 121.0(11) . .
C14 C13 C12 119.4(12) . .
C13 C14 C15 119.0(9) . .
C13 C14 C16 120.8(10) . .
C15 C14 C16 120.2(9) . .
C14 C15 C10 122.5(9) . .
N4 C16 C18 110.2(8) . .
N4 C16 C17 104.9(9) . .
C18 C16 C17 109.2(10) . .
N4 C16 C14 110.3(7) . .
C18 C16 C14 113.5(9) . .
C17 C16 C14 108.3(8) . .
O3 C19 N4 122.0(8) . .
O3 C19 N5 123.3(8) . .
N4 C19 N5 114.6(8) . .
C24 C20 C21 116.9(8) . .
C24 C20 N5 123.4(7) . .
C21 C20 N5 119.8(7) . .
C22 C21 C20 119.4(8) . .
C21 C22 C23 119.8(8) . .
N6 C23 C22 121.1(8) . .
N6 C24 C20 122.9(7) . .

loop_
_geom_bond_atom_site_label_1
_geom_bond_atom_site_label_2
_geom_bond_distance
_geom_bond_site_symmetry_2
Cu1 O1 1.958(5) .
Cu1 O1 1.970(5) 3
Cu1 N6 2.025(7) 16
Cu1 N1 2.034(7) .
Cu1 O1 2.359(6) 16
Cu1 Cu1 2.9896(18) 3
O1 Cu1 1.970(5) 3
O1 Cu1 2.359(6) 14
N1 C5 1.341(11) .
N1 C1 1.347(10) .
C1 C2 1.384(11) .
O2 C6 1.235(10) .
N2 C6 1.376(11) .
N2 C2 1.416(11) .
C2 C3 1.375(13) .
O3 C19 1.232(10) .
N3 C6 1.345(11) .
N3 C7 1.479(13) .
C3 C4 1.378(13) .
N4 C19 1.356(11) .
N4 C16 1.482(12) .
C4 C5 1.395(12) .
N5 C19 1.379(11) .
N5 C20 1.406(10) .
N6 C23 1.332(11) .
N6 C24 1.341(10) .
N6 Cu1 2.025(7) 14
C7 C10 1.524(14) .
C7 C9 1.526(14) .
C7 C8 1.529(14) .
C10 C11 1.390(15) .
C10 C15 1.410(13) .
C11 C12 1.382(17) .
C12 C13 1.406(16) .
C13 C14 1.379(14) .
C14 C15 1.393(14) .
C14 C16 1.540(13) .
C16 C18 1.528(15) .
C16 C17 1.531(14) .
C20 C24 1.393(11) .
C20 C21 1.405(12) .
C21 C22 1.373(13) .
C22 C23 1.390(12) .
